data_2239786
loop_
_publ_author_name
'Harrison, William T. A.'
'Wardell, James L.'

_publ_section_title
;
 Crystal structures of potassium trifluorido(4-methoxyphenyl)borate and
 potassium trifluorido(4-fluorophenyl)borate
;
_journal_coeditor_code WM0001
_journal_issue 8
_journal_name_full 'Acta Crystallographica Section E'
_journal_page_first 68
_journal_page_last 71
_journal_paper_doi 10.1107/S1600536814009684
_journal_volume 70
_journal_year 2014
_chemical_formula_iupac 'K +, C7 H7 B F3 O -'
_chemical_formula_moiety 'K +, C7 H7 B F3 O -'
_chemical_formula_sum 'C7 H7 B F3 K O'
_chemical_formula_weight 214.04
_chemical_name_systematic
;
Potassium trifluorido(4-methoxyphenyl)borate
;
_space_group_IT_number 29
_symmetry_cell_setting orthorhombic
_symmetry_space_group_name_Hall 'P 2c -2ac'
_symmetry_space_group_name_H-M 'P c a 21'
_atom_sites_solution_hydrogens geom
_atom_sites_solution_primary direct
_atom_sites_solution_secondary difmap
_audit_creation_method SHELXL-97
_cell_angle_alpha 90.00
_cell_angle_beta 90.00
_cell_angle_gamma 90.00
_cell_formula_units_Z 4
_cell_length_a 7.1347(2)
_cell_length_b 17.2819(7)
_cell_length_c 7.3289(3)
_cell_measurement_reflns_used 4830
_cell_measurement_temperature 120(2)
_cell_measurement_theta_max 27.5
_cell_measurement_theta_min 1.2
_cell_volume 903.66(6)
_computing_cell_refinement 'CrystalClear (Rigaku, 2010)'
_computing_data_collection 'CrystalClear (Rigaku, 2010)'
_computing_data_reduction 'CrystalClear (Rigaku, 2010)'
_computing_molecular_graphics 'ORTEP-3 for Windows (Farrugia, 2012)'
_computing_publication_material 'publCIF (Westrip, 2010)'
_computing_structure_refinement 'SHELXL97 (Sheldrick, 2008)'
_computing_structure_solution 'SHELXS97 (Sheldrick, 2008)'
_diffrn_ambient_temperature 120(2)
_diffrn_measured_fraction_theta_full 0.994
_diffrn_measured_fraction_theta_max 0.994
_diffrn_measurement_device_type 'Rigaku CCD'
_diffrn_measurement_method \w
_diffrn_radiation_monochromator graphite
_diffrn_radiation_source 'fine-focus sealed tube'
_diffrn_radiation_type MoK\a
_diffrn_radiation_wavelength 0.71075
_diffrn_reflns_av_R_equivalents 0.0255
_diffrn_reflns_av_sigmaI/netI 0.0203
_diffrn_reflns_limit_h_max 9
_diffrn_reflns_limit_h_min -9
_diffrn_reflns_limit_k_max 20
_diffrn_reflns_limit_k_min -22
_diffrn_reflns_limit_l_max 9
_diffrn_reflns_limit_l_min -8
_diffrn_reflns_number 5789
_diffrn_reflns_theta_full 27.48
_diffrn_reflns_theta_max 27.48
_diffrn_reflns_theta_min 1.18
_diffrn_standards_decay_% 0
_exptl_absorpt_coefficient_mu 0.588
_exptl_absorpt_correction_T_max 0.9170
_exptl_absorpt_correction_T_min 0.7496
_exptl_absorpt_correction_type multi-scan
_exptl_absorpt_process_details '(<i>SADABS</i>; Bruker, 2012)'
_exptl_crystal_colour colourless
_exptl_crystal_density_diffrn 1.573
_exptl_crystal_density_method 'not measured'
_exptl_crystal_description block
_exptl_crystal_F_000 432
_exptl_crystal_size_max 0.52
_exptl_crystal_size_mid 0.15
_exptl_crystal_size_min 0.15
_refine_diff_density_max 0.240
_refine_diff_density_min -0.199
_refine_ls_abs_structure_details 'Flack (1983), 712 Friedel pairs'
_refine_ls_abs_structure_Flack 0.02(3)
_refine_ls_extinction_coef 0.0115(14)
_refine_ls_extinction_expression Fc^*^=kFc[1+0.001xFc^2^\l^3^/sin(2\q)]^-1/4^
_refine_ls_extinction_method 'SHELXL97 (Sheldrick, 2008)'
_refine_ls_goodness_of_fit_ref 1.098
_refine_ls_hydrogen_treatment constr
_refine_ls_matrix_type full
_refine_ls_number_parameters 120
_refine_ls_number_reflns 1833
_refine_ls_number_restraints 1
_refine_ls_restrained_S_all 1.098
_refine_ls_R_factor_all 0.0213
_refine_ls_R_factor_gt 0.0212
_refine_ls_shift/su_max 0.000
_refine_ls_shift/su_mean 0.000
_refine_ls_structure_factor_coef Fsqd
_refine_ls_weighting_details 'calc w=1/[\s^2^(Fo^2^)+(0.0350P)^2^+0.1245P] where P=(Fo^2^+2Fc^2^)/3'
_refine_ls_weighting_scheme calc
_refine_ls_wR_factor_gt 0.0589
_refine_ls_wR_factor_ref 0.0590
_reflns_number_gt 1822
_reflns_number_total 1833
_reflns_threshold_expression I>2\s(I)
_cod_data_source_file wm0001sup1.cif
_cod_data_source_block I
_cod_database_code 2239786
_cod_database_fobs_code 2239786

loop_
_symmetry_equiv_pos_as_xyz
'x, y, z'
'-x, -y, z+1/2'
'-x+1/2, y, z+1/2'
'x+1/2, -y, z'

loop_
_atom_site_type_symbol
_atom_site_label
_atom_site_fract_x
_atom_site_fract_y
_atom_site_fract_z
_atom_site_U_iso_or_equiv
_atom_site_adp_type
_atom_site_calc_flag
_atom_site_refinement_flags
_atom_site_occupancy
_atom_site_symmetry_multiplicity
K K1 0.93636(3) 0.577078(16) 0.49116(4) 0.01659(9) Uani d . 1 1
C C1 0.48663(17) 0.69908(7) 0.3989(2) 0.0159(3) Uani d . 1 1
C C2 0.36313(18) 0.72309(8) 0.2628(2) 0.0195(3) Uani d . 1 1
H H2 0.2718 0.6875 0.2199 0.023 Uiso calc R 1 1
C C3 0.36757(18) 0.79722(8) 0.1867(2) 0.0223(3) Uani d . 1 1
H H3 0.2813 0.8114 0.0938 0.027 Uiso calc R 1 1
C C4 0.5004(2) 0.84983(8) 0.2493(2) 0.0208(3) Uani d . 1 1
C C5 0.62439(19) 0.82828(8) 0.3880(2) 0.0233(3) Uani d . 1 1
H H5 0.7139 0.8643 0.4324 0.028 Uiso calc R 1 1
C C6 0.61673(19) 0.75407(8) 0.4608(2) 0.0206(3) Uani d . 1 1
H H6 0.7018 0.7402 0.5549 0.025 Uiso calc R 1 1
C C7 0.3970(3) 0.94712(11) 0.0422(3) 0.0393(5) Uani d . 1 1
H H7A 0.4278 1.0000 0.0044 0.059 Uiso calc R 1 1
H H7B 0.2674 0.9454 0.0865 0.059 Uiso calc R 1 1
H H7C 0.4105 0.9121 -0.0622 0.059 Uiso calc R 1 1
B B1 0.48502(18) 0.61227(8) 0.4743(2) 0.0153(3) Uani d . 1 1
F F1 0.57562(10) 0.55930(5) 0.35081(13) 0.01754(18) Uani d . 1 1
F F2 0.30347(10) 0.58074(4) 0.50165(17) 0.02096(19) Uani d . 1 1
F F3 0.58402(11) 0.60460(5) 0.64078(13) 0.02023(19) Uani d . 1 1
O O1 0.52053(18) 0.92364(6) 0.1842(2) 0.0297(3) Uani d . 1 1

loop_
_atom_site_aniso_label
_atom_site_aniso_U_11
_atom_site_aniso_U_22
_atom_site_aniso_U_33
_atom_site_aniso_U_12
_atom_site_aniso_U_13
_atom_site_aniso_U_23
K1 0.01225(13) 0.02391(15) 0.01361(16) 0.00081(8) 0.00031(12) 0.00042(12)
C1 0.0132(5) 0.0193(6) 0.0152(6) 0.0009(5) 0.0007(5) -0.0009(5)
C2 0.0199(6) 0.0204(6) 0.0183(7) -0.0015(5) -0.0044(5) -0.0014(6)
C3 0.0233(6) 0.0229(6) 0.0206(7) 0.0011(5) -0.0043(5) 0.0017(6)
C4 0.0234(6) 0.0167(6) 0.0222(7) 0.0007(5) 0.0007(6) 0.0011(6)
C5 0.0223(6) 0.0200(6) 0.0277(8) -0.0036(5) -0.0054(5) -0.0028(6)
C6 0.0181(5) 0.0211(6) 0.0226(8) 0.0002(5) -0.0046(5) -0.0010(6)
C7 0.0421(9) 0.0273(7) 0.0484(13) 0.0011(7) -0.0085(8) 0.0167(9)
B1 0.0121(5) 0.0185(6) 0.0153(7) 0.0000(4) 0.0002(6) 0.0008(6)
F1 0.0182(4) 0.0196(4) 0.0148(5) 0.0031(3) 0.0025(3) -0.0007(4)
F2 0.0129(3) 0.0209(3) 0.0291(5) -0.0015(2) 0.0028(4) -0.0004(3)
F3 0.0204(3) 0.0271(4) 0.0132(5) -0.0004(3) -0.0022(3) 0.0025(4)
O1 0.0352(5) 0.0176(5) 0.0362(8) -0.0009(4) -0.0037(6) 0.0052(5)

loop_
_atom_type_symbol
_atom_type_description
_atom_type_scat_dispersion_real
_atom_type_scat_dispersion_imag
_atom_type_scat_source
C C 0.0033 0.0016 'International Tables Vol C Tables 4.2.6.8 and 6.1.1.4'
H H 0.0000 0.0000 'International Tables Vol C Tables 4.2.6.8 and 6.1.1.4'
B B 0.0013 0.0007 'International Tables Vol C Tables 4.2.6.8 and 6.1.1.4'
F F 0.0171 0.0103 'International Tables Vol C Tables 4.2.6.8 and 6.1.1.4'
O O 0.0106 0.0060 'International Tables Vol C Tables 4.2.6.8 and 6.1.1.4'
K K 0.2009 0.2494 'International Tables Vol C Tables 4.2.6.8 and 6.1.1.4'

loop_
_geom_angle_atom_site_label_1
_geom_angle_atom_site_label_2
_geom_angle_atom_site_label_3
_geom_angle_site_symmetry_1
_geom_angle_site_symmetry_3
_geom_angle
F3 K1 F2 3_654 1_655 94.59(3)
F3 K1 F1 3_654 3_655 173.67(3)
F2 K1 F1 1_655 3_655 90.34(3)
F3 K1 F1 3_654 4_565 79.00(3)
F2 K1 F1 1_655 4_565 70.82(2)
F1 K1 F1 3_655 4_565 106.45(2)
F3 K1 F3 3_654 . 107.78(2)
F2 K1 F3 1_655 . 152.47(3)
F1 K1 F3 3_655 . 66.40(3)
F1 K1 F3 4_565 . 128.21(2)
F3 K1 F1 3_654 . 66.83(3)
F2 K1 F1 1_655 . 159.35(3)
F1 K1 F1 3_655 . 108.89(2)
F1 K1 F1 4_565 . 95.79(2)
F3 K1 F1 . . 47.98(3)
F3 K1 F2 3_654 4_565 100.35(3)
F2 K1 F2 1_655 4_565 110.489(19)
F1 K1 F2 3_655 4_565 81.59(3)
F1 K1 F2 4_565 4_565 47.24(3)
F3 K1 F2 . 4_565 81.63(2)
F1 K1 F2 . 4_565 66.60(3)
C2 C1 C6 . . 116.59(12)
C2 C1 B1 . . 121.46(12)
C6 C1 B1 . . 121.90(12)
C1 C2 C3 . . 122.95(12)
C1 C2 K1 . 3_654 86.24(8)
C3 C2 K1 . 3_654 114.99(10)
C1 C2 H2 . . 118.5
C3 C2 H2 . . 118.5
K1 C2 H2 3_654 . 68.1
C4 C3 C2 . . 118.88(13)
C4 C3 H3 . . 120.6
C2 C3 H3 . . 120.6
O1 C4 C3 . . 124.43(14)
O1 C4 C5 . . 115.78(13)
C3 C4 C5 . . 119.79(13)
C6 C5 C4 . . 119.99(13)
C6 C5 H5 . . 120.0
C4 C5 H5 . . 120.0
C5 C6 C1 . . 121.78(14)
C5 C6 H6 . . 119.1
C1 C6 H6 . . 119.1
O1 C7 H7A . . 109.5
O1 C7 H7B . . 109.5
H7A C7 H7B . . 109.5
O1 C7 H7C . . 109.5
H7A C7 H7C . . 109.5
H7B C7 H7C . . 109.5
F3 B1 F2 . . 107.30(13)
F3 B1 F1 . . 104.95(10)
F2 B1 F1 . . 104.73(10)
F3 B1 C1 . . 112.45(11)
F2 B1 C1 . . 114.56(11)
F1 B1 C1 . . 112.10(12)
B1 F1 K1 . 3_654 122.39(8)
B1 F1 K1 . 4_465 98.47(7)
K1 F1 K1 3_654 4_465 117.24(3)
B1 F1 K1 . . 96.46(7)
K1 F1 K1 3_654 . 112.53(3)
K1 F1 K1 4_465 . 106.81(3)
B1 F2 K1 . 1_455 156.48(8)
B1 F2 K1 . 4_465 93.39(6)
K1 F2 K1 1_455 4_465 107.73(2)
B1 F3 K1 . 3_655 146.64(8)
B1 F3 K1 . . 97.29(7)
K1 F3 K1 3_655 . 113.95(3)
C4 O1 C7 . . 117.09(13)

loop_
_geom_bond_atom_site_label_1
_geom_bond_atom_site_label_2
_geom_bond_site_symmetry_2
_geom_bond_distance
_geom_bond_publ_flag
K1 F3 3_654 2.6156(10) y
K1 F2 1_655 2.6211(7) y
K1 F1 3_655 2.6550(10) y
K1 F1 4_565 2.7568(10) y
K1 F3 . 2.7836(8) y
K1 F1 . 2.7887(8) y
K1 F2 4_565 2.8885(8) y
K1 F3 4_565 3.4886(9) y
C1 C2 . 1.3940(19) ?
C1 C6 . 1.4036(18) ?
C1 B1 . 1.5987(18) ?
C2 C3 . 1.398(2) ?
C2 K1 3_654 3.5183(15) ?
C2 H2 . 0.9500 ?
C3 C4 . 1.3910(19) ?
C3 H3 . 0.9500 ?
C4 O1 . 1.3696(17) ?
C4 C5 . 1.398(2) ?
C5 C6 . 1.390(2) ?
C5 H5 . 0.9500 ?
C6 H6 . 0.9500 ?
C7 O1 . 1.423(2) ?
C7 H7A . 0.9800 ?
C7 H7B . 0.9800 ?
C7 H7C . 0.9800 ?
B1 F3 . 1.4162(19) y
B1 F2 . 1.4196(14) y
B1 F1 . 1.4403(17) y
B1 K1 4_465 3.2930(14) ?
F1 K1 3_654 2.6550(10) ?
F1 K1 4_465 2.7568(10) ?
F2 K1 1_455 2.6211(7) ?
F2 K1 4_465 2.8885(8) ?
F3 K1 3_655 2.6157(10) ?

loop_
_geom_hbond_atom_site_label_D
_geom_hbond_atom_site_label_H
_geom_hbond_atom_site_label_A
_geom_hbond_site_symmetry_A
_geom_hbond_distance_DH
_geom_hbond_distance_HA
_geom_hbond_distance_DA
_geom_hbond_angle_DHA
C2 H2 F2 3_554 0.95 2.50 3.3359(17) 147
C7 H7a O1 2_674 0.98 2.72 3.4960(10) 137
C3 H3 Cg1 3_554 0.95 2.85 3.7171(15) 152

loop_
_geom_torsion_atom_site_label_1
_geom_torsion_atom_site_label_2
_geom_torsion_atom_site_label_3
_geom_torsion_atom_site_label_4
_geom_torsion_site_symmetry_1
_geom_torsion_site_symmetry_4
_geom_torsion
C6 C1 C2 C3 . . 1.2(2)
B1 C1 C2 C3 . . -176.35(14)
C6 C1 C2 K1 . 3_654 118.72(12)
B1 C1 C2 K1 . 3_654 -58.84(12)
C1 C2 C3 C4 . . -0.2(2)
K1 C2 C3 C4 3_654 . -102.69(14)
C2 C3 C4 O1 . . 179.10(14)
C2 C3 C4 C5 . . -0.9(2)
O1 C4 C5 C6 . . -178.99(14)
C3 C4 C5 C6 . . 1.0(2)
C4 C5 C6 C1 . . 0.0(2)
C2 C1 C6 C5 . . -1.1(2)
B1 C1 C6 C5 . . 176.46(14)
C2 C1 B1 F3 . . -164.66(12)
C6 C1 B1 F3 . . 17.90(18)
C2 C1 B1 F2 . . -41.81(19)
C6 C1 B1 F2 . . 140.76(15)
C2 C1 B1 F1 . . 77.36(16)
C6 C1 B1 F1 . . -100.07(15)
C3 C4 O1 C7 . . -0.4(2)
C5 C4 O1 C7 . . 179.62(15)
